data_7210458
loop_
_publ_author_name
'Mocilac, Pavle'
'Lough, Alan J.'
'Gallagher, John F.'

_publ_section_title
;
 Structures and conformational analysis of a 3 x 3 isomer grid of nine
 N-(fluorophenyl)pyridinecarboxamides
;
_journal_issue 6
_journal_name_full CrystEngComm
_journal_page_first 1899
_journal_paper_doi 10.1039/c0ce00326c
_journal_volume 13
_journal_year 2011
_chemical_formula_moiety 'C12 H9 F N2 O'
_chemical_formula_sum 'C12 H9 F N2 O'
_chemical_formula_weight 216.21
_chemical_melting_point 405
_chemical_name_common NpmF
_chemical_name_systematic
;
?
;
_space_group_IT_number 9
_symmetry_cell_setting monoclinic
_symmetry_space_group_name_Hall 'C -2yc'
_symmetry_space_group_name_H-M 'C 1 c 1'
_atom_sites_solution_hydrogens geom
_atom_sites_solution_primary direct
_atom_sites_solution_secondary difmap
_audit_creation_method SHELXL-97
_cell_angle_alpha 90.00
_cell_angle_beta 114.444(4)
_cell_angle_gamma 90.00
_cell_formula_units_Z 4
_cell_length_a 11.0723(7)
_cell_length_b 12.8655(8)
_cell_length_c 7.9596(3)
_cell_measurement_reflns_used 5211
_cell_measurement_temperature 150(2)
_cell_measurement_theta_max 27.5
_cell_measurement_theta_min 2.55
_cell_volume 1032.22(10)
_computing_cell_refinement 'DENZO-SMN (Otwinowski and Minor, 1997)'
_computing_data_collection 'kappaCCD Server software (Nonius, 1997)'
_computing_data_reduction 'DENZO-SMN (Otwinowski and Minor, 1997)'
_computing_molecular_graphics 'PLATON (Spek, 2009)'
_computing_publication_material 'SHELXL97 and PREP8 (Ferguson, 1998)'
_computing_structure_refinement 'SHELXL97 (Sheldrick, 2008) and SORTX (McArdle, 1995)'
_computing_structure_solution 'SHELXS97 (Sheldrick, 2008)'
_diffrn_ambient_temperature 150(2)
_diffrn_measured_fraction_theta_full 0.987
_diffrn_measured_fraction_theta_max 0.987
_diffrn_measurement_device 'Nonius KappaCCD'
_diffrn_measurement_method '\f, \w scans with \k offsets'
_diffrn_radiation_monochromator graphite
_diffrn_radiation_source 'fine-focus sealed X-ray tube'
_diffrn_radiation_type MoK\a
_diffrn_radiation_wavelength 0.71073
_diffrn_reflns_av_R_equivalents 0.0777
_diffrn_reflns_av_sigmaI/netI 0.0590
_diffrn_reflns_limit_h_max 10
_diffrn_reflns_limit_h_min -14
_diffrn_reflns_limit_k_max 16
_diffrn_reflns_limit_k_min -15
_diffrn_reflns_limit_l_max 10
_diffrn_reflns_limit_l_min -10
_diffrn_reflns_number 3643
_diffrn_reflns_theta_full 27.51
_diffrn_reflns_theta_max 27.51
_diffrn_reflns_theta_min 2.57
_exptl_absorpt_coefficient_mu 0.103
_exptl_absorpt_correction_T_max 0.984
_exptl_absorpt_correction_T_min 0.964
_exptl_absorpt_correction_type multi-scan
_exptl_absorpt_process_details '(SORTAV; Blessing, 1995)'
_exptl_crystal_colour colourless
_exptl_crystal_density_diffrn 1.391
_exptl_crystal_density_method 'not measured'
_exptl_crystal_description block
_exptl_crystal_F_000 448
_exptl_crystal_size_max 0.36
_exptl_crystal_size_mid 0.16
_exptl_crystal_size_min 0.16
_refine_diff_density_max 0.179
_refine_diff_density_min -0.252
_refine_diff_density_rms 0.046
_refine_ls_extinction_coef 0.012(3)
_refine_ls_extinction_expression Fc^*^=kFc[1+0.001xFc^2^\l^3^/sin(2\q)]^-1/4^
_refine_ls_extinction_method SHELXL
_refine_ls_goodness_of_fit_ref 1.038
_refine_ls_hydrogen_treatment mixed
_refine_ls_matrix_type full
_refine_ls_number_parameters 150
_refine_ls_number_reflns 1176
_refine_ls_number_restraints 2
_refine_ls_restrained_S_all 1.037
_refine_ls_R_factor_all 0.0553
_refine_ls_R_factor_gt 0.0418
_refine_ls_shift/su_max 0.000
_refine_ls_shift/su_mean 0.000
_refine_ls_structure_factor_coef Fsqd
_refine_ls_weighting_details 'w=1/[\s^2^(Fo^2^)+(0.0568P)^2^+0.2699P] where P=(Fo^2^+2Fc^2^)/3'
_refine_ls_weighting_scheme calc
_refine_ls_wR_factor_gt 0.1021
_refine_ls_wR_factor_ref 0.1133
_reflns_number_gt 989
_reflns_number_total 1176
_reflns_threshold_expression I>2\s(I)
_cod_data_source_file c0ce00326c.txt
_cod_data_source_block NpmF_[9-17]
_cod_depositor_comments
;
The following automatic conversions were performed:

'_symmetry_cell_setting' value 'Monoclinic' changed to 'monoclinic'
according to the built-in table from CIF Core dictionary named
'cif_core.dic' version 2.4.1 from 2010-06-29.

Automatic conversion script
Id: cif_fix_values 1891 2012-01-12 08:04:46Z andrius 
;
_cod_original_sg_symbol_H-M 'C c'
_cod_database_code 7210458

loop_
_symmetry_equiv_pos_as_xyz
'x, y, z'
'x, -y, z+1/2'
'x+1/2, y+1/2, z'
'x+1/2, -y+1/2, z+1/2'

loop_
_atom_site_label
_atom_site_type_symbol
_atom_site_fract_x
_atom_site_fract_y
_atom_site_fract_z
_atom_site_U_iso_or_equiv
_atom_site_adp_type
_atom_site_occupancy
_atom_site_symmetry_multiplicity
_atom_site_calc_flag
_atom_site_refinement_flags
F13 F -0.0826(2) 0.02418(17) 0.1514(3) 0.0523(6) Uani 1 1 d .
O1 O 0.5293(2) 0.08487(17) 0.5847(3) 0.0410(6) Uani 1 1 d .
C1 C 0.5016(3) -0.0048(2) 0.5304(4) 0.0298(6) Uani 1 1 d .
N1 N 0.3822(3) -0.0334(2) 0.3976(4) 0.0322(6) Uani 1 1 d .
H1 H 0.363(4) -0.100(3) 0.372(5) 0.045(11) Uiso 1 1 d .
C11 C 0.2734(3) 0.0339(2) 0.3082(4) 0.0311(7) Uani 1 1 d .
C12 C 0.1473(3) -0.0021(3) 0.2746(4) 0.0328(7) Uani 1 1 d .
H12 H 0.1354 -0.0694 0.3147 0.039 Uiso 1 1 calc R
C13 C 0.0401(3) 0.0609(3) 0.1827(4) 0.0378(7) Uani 1 1 d .
C14 C 0.0513(4) 0.1601(3) 0.1262(4) 0.0417(8) Uani 1 1 d .
H14 H -0.0244 0.2027 0.0651 0.050 Uiso 1 1 calc R
C15 C 0.1778(4) 0.1952(3) 0.1623(4) 0.0415(8) Uani 1 1 d .
H15 H 0.1887 0.2633 0.1245 0.050 Uiso 1 1 calc R
C16 C 0.2887(4) 0.1342(2) 0.2517(4) 0.0363(7) Uani 1 1 d .
H16 H 0.3745 0.1600 0.2746 0.044 Uiso 1 1 calc R
C21 C 0.5989(3) -0.0909(2) 0.6106(4) 0.0292(6) Uani 1 1 d .
C22 C 0.6956(3) -0.0815(2) 0.7896(4) 0.0328(7) Uani 1 1 d .
H22 H 0.7016 -0.0202 0.8590 0.039 Uiso 1 1 calc R
C23 C 0.7830(3) -0.1627(2) 0.8652(4) 0.0353(7) Uani 1 1 d .
H23 H 0.8486 -0.1551 0.9878 0.042 Uiso 1 1 calc R
N24 N 0.7810(3) -0.2516(2) 0.7764(3) 0.0340(6) Uani 1 1 d .
C25 C 0.6898(3) -0.2587(2) 0.6019(4) 0.0326(7) Uani 1 1 d .
H25 H 0.6882 -0.3201 0.5346 0.039 Uiso 1 1 calc R
C26 C 0.5982(3) -0.1817(2) 0.5140(4) 0.0317(7) Uani 1 1 d .
H26 H 0.5356 -0.1905 0.3898 0.038 Uiso 1 1 calc R

loop_
_atom_site_aniso_label
_atom_site_aniso_U_11
_atom_site_aniso_U_22
_atom_site_aniso_U_33
_atom_site_aniso_U_23
_atom_site_aniso_U_13
_atom_site_aniso_U_12
F13 0.0273(11) 0.0527(14) 0.0699(14) -0.0141(11) 0.0131(10) 0.0035(10)
O1 0.0386(13) 0.0235(11) 0.0553(14) -0.0067(9) 0.0138(11) -0.0025(9)
C1 0.0308(16) 0.0229(14) 0.0390(15) -0.0014(12) 0.0179(13) 0.0001(12)
N1 0.0275(14) 0.0243(13) 0.0422(15) -0.0026(11) 0.0120(11) 0.0012(11)
C11 0.0288(16) 0.0287(15) 0.0353(15) -0.0034(12) 0.0128(12) 0.0043(13)
C12 0.0302(15) 0.0303(15) 0.0362(15) -0.0045(12) 0.0120(12) 0.0014(12)
C13 0.0283(16) 0.0410(18) 0.0395(17) -0.0094(14) 0.0092(13) 0.0072(14)
C14 0.042(2) 0.042(2) 0.0370(17) -0.0010(15) 0.0127(14) 0.0164(16)
C15 0.053(2) 0.0340(17) 0.0431(19) 0.0077(14) 0.0256(17) 0.0121(16)
C16 0.0406(18) 0.0301(15) 0.0430(17) 0.0015(13) 0.0220(14) 0.0026(14)
C21 0.0261(15) 0.0248(14) 0.0404(17) 0.0027(11) 0.0173(13) 0.0006(12)
C22 0.0291(15) 0.0287(15) 0.0397(17) -0.0041(12) 0.0133(12) -0.0018(13)
C23 0.0350(17) 0.0306(15) 0.0376(16) -0.0003(13) 0.0124(12) -0.0015(14)
N24 0.0292(13) 0.0283(13) 0.0418(15) 0.0039(11) 0.0121(11) 0.0015(11)
C25 0.0323(17) 0.0261(14) 0.0383(16) 0.0000(12) 0.0133(13) 0.0029(12)
C26 0.0314(16) 0.0277(14) 0.0345(15) 0.0000(12) 0.0122(12) 0.0016(12)

loop_
_atom_type_symbol
_atom_type_description
_atom_type_scat_dispersion_real
_atom_type_scat_dispersion_imag
_atom_type_scat_source
C C 0.0033 0.0016 'International Tables Vol C Tables 4.2.6.8 and 6.1.1.4'
H H 0.0000 0.0000 'International Tables Vol C Tables 4.2.6.8 and 6.1.1.4'
N N 0.0061 0.0033 'International Tables Vol C Tables 4.2.6.8 and 6.1.1.4'
O O 0.0106 0.0060 'International Tables Vol C Tables 4.2.6.8 and 6.1.1.4'
F F 0.0171 0.0103 'International Tables Vol C Tables 4.2.6.8 and 6.1.1.4'

loop_
_geom_angle_atom_site_label_1
_geom_angle_atom_site_label_2
_geom_angle_atom_site_label_3
_geom_angle
O1 C1 N1 123.4(3)
O1 C1 C21 121.1(3)
N1 C1 C21 115.5(3)
C1 N1 C11 125.3(3)
C1 N1 H1 120(3)
C11 N1 H1 114(3)
C12 C11 C16 119.5(3)
C12 C11 N1 118.2(3)
C16 C11 N1 122.3(3)
C13 C12 C11 119.0(3)
C13 C12 H12 120.5
C11 C12 H12 120.5
F13 C13 C12 118.1(3)
F13 C13 C14 118.7(3)
C12 C13 C14 123.2(3)
C13 C14 C15 117.1(3)
C13 C14 H14 121.5
C15 C14 H14 121.5
C16 C15 C14 122.0(3)
C16 C15 H15 119.0
C14 C15 H15 119.0
C15 C16 C11 119.3(3)
C15 C16 H16 120.4
C11 C16 H16 120.4
C22 C21 C26 117.6(3)
C22 C21 C1 119.2(3)
C26 C21 C1 123.1(3)
C23 C22 C21 119.0(3)
C23 C22 H22 120.5
C21 C22 H22 120.5
N24 C23 C22 124.1(3)
N24 C23 H23 118.0
C22 C23 H23 118.0
C23 N24 C25 116.5(2)
N24 C25 C26 123.8(3)
N24 C25 H25 118.1
C26 C25 H25 118.1
C25 C26 C21 119.0(3)
C25 C26 H26 120.5
C21 C26 H26 120.5

loop_
_geom_bond_atom_site_label_1
_geom_bond_atom_site_label_2
_geom_bond_distance
F13 C13 1.360(4)
O1 C1 1.226(4)
C1 N1 1.358(4)
C1 C21 1.492(4)
N1 C11 1.414(4)
N1 H1 0.88(4)
C11 C12 1.388(5)
C11 C16 1.399(4)
C12 C13 1.372(5)
C12 H12 0.9500
C13 C14 1.376(5)
C14 C15 1.384(5)
C14 H14 0.9500
C15 C16 1.381(5)
C15 H15 0.9500
C16 H16 0.9500
C21 C22 1.389(4)
C21 C26 1.397(4)
C22 C23 1.381(4)
C22 H22 0.9500
C23 N24 1.340(4)
C23 H23 0.9500
N24 C25 1.340(4)
C25 C26 1.383(4)
C25 H25 0.9500
C26 H26 0.9500

loop_
_geom_hbond_atom_site_label_D
_geom_hbond_atom_site_label_H
_geom_hbond_atom_site_label_A
_geom_hbond_distance_DH
_geom_hbond_distance_HA
_geom_hbond_distance_DA
_geom_hbond_angle_DHA
_geom_hbond_site_symmetry_A
_geom_hbond_publ_flag
N1 H1 N24 0.88(4) 2.12(4) 2.991(4) 169(4) 4_444 yes
C15 H15 O1 0.95 2.56 3.202(4) 125 4_454 yes
C16 H16 O1 0.95 2.54 2.946(4) 106 . yes
C25 H25 Cg1 0.95 2.65 3.484(3) 147 3_545 yes

loop_
_geom_torsion_atom_site_label_1
_geom_torsion_atom_site_label_2
_geom_torsion_atom_site_label_3
_geom_torsion_atom_site_label_4
_geom_torsion
O1 C1 N1 C11 -1.9(5)
C21 C1 N1 C11 177.2(3)
C1 N1 C11 C12 -139.2(3)
C1 N1 C11 C16 41.4(4)
C16 C11 C12 C13 1.5(5)
N1 C11 C12 C13 -177.9(3)
C11 C12 C13 F13 -179.9(3)
C11 C12 C13 C14 -2.0(5)
F13 C13 C14 C15 179.3(3)
C12 C13 C14 C15 1.4(5)
C13 C14 C15 C16 -0.3(5)
C14 C15 C16 C11 -0.2(5)
C12 C11 C16 C15 -0.5(4)
N1 C11 C16 C15 178.9(3)
O1 C1 C21 C22 26.2(4)
N1 C1 C21 C22 -152.9(3)
O1 C1 C21 C26 -153.7(3)
N1 C1 C21 C26 27.2(4)
C26 C21 C22 C23 -2.0(4)
C1 C21 C22 C23 178.1(3)
C21 C22 C23 N24 0.0(5)
C22 C23 N24 C25 2.0(5)
C23 N24 C25 C26 -1.9(4)
N24 C25 C26 C21 -0.1(5)
C22 C21 C26 C25 2.1(4)
C1 C21 C26 C25 -178.0(3)
